data_2006479
loop_
_publ_author_name
'Fu, Tai Y.'
'Leibovitch, Mordechai'
'Scheffer, John R.'
'Trotter, James'

_publ_section_title
;
 (<i>Z</i>)-1-Benzoyl-4-<i>tert</i>-butyl-1-methylcyclohexane and
 (<i>Z</i>)-4-<i>tert</i>-Butyl-1-methyl-1-thiobenzoylcyclohexane
;
_journal_issue 9
_journal_name_full 'Acta Crystallographica Section C'
_journal_page_first 1255
_journal_page_last 1256
_journal_paper_doi 10.1107/S0108270197005283
_journal_volume 53
_journal_year 1997
_chemical_formula_moiety 'C18 H26 S '
_chemical_formula_sum 'C18 H26 S'
_chemical_formula_weight 274.46
_space_group_IT_number 61
_symmetry_cell_setting orthorhombic
_symmetry_space_group_name_Hall '-P 2ac 2ab'
_symmetry_space_group_name_H-M 'P b c a'
_cell_angle_alpha 90
_cell_angle_beta 90
_cell_angle_gamma 90
_cell_formula_units_Z 8
_cell_length_a 12.8530(10)
_cell_length_b 32.252(3)
_cell_length_c 7.9450(10)
_cell_measurement_reflns_used 23
_cell_measurement_temperature 294
_cell_measurement_theta_max 50.4
_cell_measurement_theta_min 42.3
_cell_volume 3293.5(6)
_computing_cell_refinement 'MSC/AFC Diffractometer Control Software'
_computing_data_collection
;MSC/AFC Diffractometer Control Software (Molecular Structure Corporation,
 1992)
;
_computing_data_reduction 'TEXSAN (Molecular Structure Corporation, 1995)'
_computing_publication_material TEXSAN
_computing_structure_refinement TEXSAN
_computing_structure_solution 'SHELXS86 (Sheldrick, 1985)'
_diffrn_ambient_temperature 294
_diffrn_measurement_device 'Rigaku AFC6S'
_diffrn_measurement_method '\w-2\q scans'
_diffrn_radiation_monochromator graphite
_diffrn_radiation_source 'X-ray tube'
_diffrn_radiation_type 'Cu K\a'
_diffrn_radiation_wavelength 1.5418
_diffrn_reflns_av_R_equivalents 0.000
_diffrn_reflns_limit_h_max 16
_diffrn_reflns_limit_h_min 0
_diffrn_reflns_limit_k_max 40
_diffrn_reflns_limit_k_min 0
_diffrn_reflns_limit_l_max 10
_diffrn_reflns_limit_l_min 0
_diffrn_reflns_number 3492
_diffrn_reflns_reduction_process 'Lp corrections applied'
_diffrn_reflns_theta_max 77.68
_diffrn_reflns_theta_min 2.74
_diffrn_standards_decay_% 12
_diffrn_standards_interval_count 200
_diffrn_standards_number 3
_exptl_absorpt_coefficient_mu 1.568
_exptl_absorpt_correction_T_max 0.855
_exptl_absorpt_correction_T_min 0.699
_exptl_absorpt_correction_type
;
\y scans (North, Phillips & Matthews, 1968)
;
_exptl_crystal_colour purple
_exptl_crystal_density_diffrn 1.107
_exptl_crystal_density_method 'not measured'
_exptl_crystal_description prism
_exptl_crystal_F_000 1200
_exptl_crystal_size_max 0.12
_exptl_crystal_size_mid 0.10
_exptl_crystal_size_min 0.10
_refine_diff_density_max 0.32
_refine_diff_density_min -0.31
_refine_ls_extinction_coef 2.2e-6(1)
_refine_ls_extinction_method 'Zachariasen (1967)'
_refine_ls_goodness_of_fit_ref 2.36
_refine_ls_hydrogen_treatment noref
_refine_ls_matrix_type full
_refine_ls_number_constraints 0
_refine_ls_number_parameters 173
_refine_ls_number_reflns 3492
_refine_ls_number_restraints 0
_refine_ls_R_factor_all 0.0641
_refine_ls_R_factor_gt 0.0472
_refine_ls_shift/esd_max 0.016
_refine_ls_shift/esd_mean 0.009
_refine_ls_structure_factor_coef Fsqd
_refine_ls_weighting_details 'w = 1/[\s^2^(F~o~^2^) + 0.00005(F~o~^2^)^2^]'
_refine_ls_weighting_scheme calc
_refine_ls_wR_factor_ref 0.1189
_reflns_number_observed 2327
_reflns_number_total 3492
_reflns_observed_criterion >3.00\s(I)
_cod_data_source_file fg1298.cif
_cod_data_source_block II
_cod_original_sg_symbol_H-M 'P b c a    '
_cod_original_formula_sum 'C18 H26 S '
_cod_database_code 2006479

loop_
_symmetry_equiv_pos_as_xyz
'   +x,   +y,   +z'
'1/2+x,1/2-y,   -z'
'   -x,1/2+y,1/2-z'
'1/2-x,   -y,1/2+z'
'   -x,   -y,   -z'
'1/2-x,1/2+y,   +z'
'   +x,1/2-y,1/2+z'
'1/2+x,   +y,1/2-z'

loop_
_atom_site_aniso_label
_atom_site_aniso_U_11
_atom_site_aniso_U_22
_atom_site_aniso_U_33
_atom_site_aniso_U_12
_atom_site_aniso_U_13
_atom_site_aniso_U_23
S1 .0663(4) .0671(4) .1191(6) -.0195(3) -.0309(4) -.0030(4)
C1 .0510(10) .0560(10) .0450(10) -.0013(9) .0004(9) -.0009(9)
C2 .0480(10) .0470(10) .0630(10) -.0029(8) .0023(9) .0025(9)
C3 .0450(10) .0470(10) .0570(10) -.0046(8) -.0070(9) -.0041(9)
C4 .0470(10) .0441(9) .0480(10) .0004(8) -.0022(9) .0080(8)
C5 .0430(10) .0660(10) .0590(10) .0053(9) -.0111(9) .0020(10)
C6 .0590(10) .0670(10) .0510(10) .0000(10) -.0130(10) .0030(10)
C7 .0440(10) .0500(10) .0560(10) -.0029(8) .0003(9) -.0092(9)
C8 .0490(10) .0385(9) .0540(10) -.0030(8) -.0006(9) -.0048(8)
C9 .0470(10) .0520(10) .0630(10) -.0005(9) .0020(10) -.0010(10)
C10 .0500(10) .0620(10) .086(2) .0030(10) -.0050(10) .0000(10)
C11 .074(2) .0630(10) .079(2) .0100(10) -.0160(10) .0030(10)
C12 .090(2) .0620(10) .0590(10) .0060(10) .0040(10) .0120(10)
C13 .0590(10) .0520(10) .0690(10) -.0020(10) .0080(10) .0040(10)
C14 .0510(10) .0520(10) .0530(10) .0015(9) .0016(9) .0075(9)
C15 .0750(10) .083(2) .0610(10) -.0080(10) .0100(10) .0160(10)
C16 .0730(10) .0740(10) .0640(10) .0010(10) .0020(10) -.0140(10)
C17 .0720(10) .089(2) .072(2) .0260(10) .0060(10) .0050(10)
C18 .081(2) .094(2) .0540(10) .0030(10) .0090(10) -.0030(10)

loop_
_atom_site_label
_atom_site_fract_x
_atom_site_fract_y
_atom_site_fract_z
_atom_site_U_iso_or_equiv
_atom_site_thermal_displace_type
_atom_site_calc_flag
_atom_site_calc_attached_atom
_atom_site_refinement_flags
_atom_site_occupancy
S1 .39911(5) .30062(2) .34060(10) .0842(2) Uani d ? . 1.000
C1 .51330(10) .37245(6) .2979(2) .0508(5) Uani d ? . 1.000
C2 .57800(10) .40247(6) .4039(3) .0525(5) Uani d ? . 1.000
C3 .52470(10) .41567(5) .5661(2) .0497(5) Uani d ? . 1.000
C4 .41860(10) .43576(5) .5367(2) .0465(5) Uani d ? . 1.000
C5 .35310(10) .40758(6) .4247(3) .0561(6) Uani d ? . 1.000
C6 .4088(2) .39429(6) .2648(3) .0590(6) Uani d ? . 1.000
C7 .49770(10) .33016(6) .3839(2) .0499(5) Uani d ? . 1.000
C8 .57440(10) .31517(5) .5099(2) .0472(5) Uani d ? . 1.000
C9 .68060(10) .31457(6) .4774(3) .0539(6) Uani d ? . 1.000
C10 .7494(2) .29899(6) .5944(3) .0659(7) Uani d ? . 1.000
C11 .7141(2) .28437(7) .7459(3) .0719(7) Uani d ? . 1.000
C12 .6093(2) .28496(7) .7813(3) .0707(7) Uani d ? . 1.000
C13 .5398(2) .29959(6) .6627(3) .0600(6) Uani d ? . 1.000
C14 .36220(10) .44947(6) .7000(2) .0518(6) Uani d ? . 1.000
C15 .3231(2) .41275(7) .8026(3) .0731(7) Uani d ? . 1.000
C16 .4357(2) .47479(7) .8109(3) .0704(7) Uani d ? . 1.000
C17 .2695(2) .47698(7) .6551(3) .0779(8) Uani d ? . 1.000
C18 .5663(2) .36421(8) .1273(3) .0764(8) Uani d ? . 1.000
H1 .6419 .3893 .4318 .063 Uiso c ? . 1.000
H2 .5916 .4265 .3387 .063 Uiso c ? . 1.000
H3 .5154 .3919 .6350 .060 Uiso c ? . 1.000
H4 .5682 .4350 .6225 .060 Uiso c ? . 1.000
H5 .4312 .4603 .4737 .056 Uiso c ? . 1.000
H6 .3352 .3834 .4869 .067 Uiso c ? . 1.000
H7 .2914 .4220 .3942 .067 Uiso c ? . 1.000
H8 .4215 .4182 .1982 .071 Uiso c ? . 1.000
H9 .3649 .3758 .2048 .071 Uiso c ? . 1.000
H10 .7061 .3250 .3735 .065 Uiso c ? . 1.000
H11 .8217 .2984 .5698 .079 Uiso c ? . 1.000
H12 .7619 .2738 .8264 .086 Uiso c ? . 1.000
H13 .5848 .2753 .8872 .085 Uiso c ? . 1.000
H14 .4673 .2990 .6862 .072 Uiso c ? . 1.000
H15 .2880 .4226 .9000 .088 Uiso c ? . 1.000
H16 .2765 .3968 .7363 .088 Uiso c ? . 1.000
H17 .3805 .3960 .8356 .088 Uiso c ? . 1.000
H18 .4942 .4583 .8403 .085 Uiso c ? . 1.000
H19 .4583 .4987 .7511 .085 Uiso c ? . 1.000
H20 .4002 .4831 .9102 .085 Uiso c ? . 1.000
H21 .2933 .5008 .5960 .093 Uiso c ? . 1.000
H22 .2225 .4619 .5860 .093 Uiso c ? . 1.000
H23 .2351 .4854 .7552 .093 Uiso c ? . 1.000
H24 .6313 .3510 .1454 .092 Uiso c ? . 1.000
H25 .5231 .3468 .0608 .092 Uiso c ? . 1.000
H26 .5771 .3898 .0705 .092 Uiso c ? . 1.000

loop_
_atom_type_symbol
_atom_type_scat_dispersion_real
_atom_type_scat_dispersion_imag
_atom_type_scat_source
C 0.018 0.009
;International Tables for Crystallography
(1992, Vol. C, Tables 4.2.6.8 and 6.1.1.1)
;
H 0.000 0.000
;International Tables for Crystallography
(1992, Vol. C, Table 6.1.1.2)
;
S 0.333 0.557
;International Tables for Crystallography
(1992, Vol. C, Tables 4.2.6.8 and 6.1.1.1)
;

loop_
_geom_angle_atom_site_label_1
_geom_angle_atom_site_label_2
_geom_angle_atom_site_label_3
_geom_angle
_geom_angle_publ_flag
C2 C1 C6 106.20(10) no
C2 C1 C7 112.80(10) no
C2 C1 C18 110.7(2) no
C6 C1 C7 111.5(2) no
C6 C1 C18 108.3(2) no
C7 C1 C18 107.2(2) no
C1 C2 C3 113.5(2) no
C1 C2 H1 108.4 no
C1 C2 H2 108.4 no
C3 C2 H1 108.5 no
C3 C2 H2 108.4 no
H1 C2 H2 109.5 no
C2 C3 C4 113.0(2) no
C2 C3 H3 108.6 no
C2 C3 H4 108.6 no
C4 C3 H3 108.6 no
C4 C3 H4 108.6 no
H3 C3 H4 109.5 no
C3 C4 C5 109.20(10) no
C3 C4 C14 114.2(2) no
C3 C4 H5 106.4 no
C5 C4 C14 113.5(2) no
C5 C4 H5 106.4 no
C14 C4 H5 106.4 no
C4 C5 C6 113.3(2) no
C4 C5 H6 108.5 no
C4 C5 H7 108.5 no
C6 C5 H6 108.5 no
C6 C5 H7 108.5 no
H6 C5 H7 109.5 no
C1 C6 C5 113.4(2) no
C1 C6 H8 108.5 no
C1 C6 H9 108.5 no
C5 C6 H8 108.5 no
C5 C6 H9 108.5 no
H8 C6 H9 109.5 no
S1 C7 C1 121.90(10) no
S1 C7 C8 118.00(10) no
C1 C7 C8 120.0(2) no
C7 C8 C9 122.1(2) no
C7 C8 C13 119.7(2) no
C9 C8 C13 118.2(2) no
C8 C9 C10 120.7(2) no
C8 C9 H10 119.7 no
C10 C9 H10 119.7 no
C9 C10 C11 120.4(2) no
C9 C10 H11 119.8 no
C11 C10 H11 119.8 no
C10 C11 C12 119.9(2) no
C10 C11 H12 120.1 no
C12 C11 H12 120.0 no
C11 C12 C13 119.9(2) no
C11 C12 H13 120.1 no
C13 C12 H13 120.0 no
C8 C13 C12 120.9(2) no
C8 C13 H14 119.6 no
C12 C13 H14 119.6 no
C4 C14 C15 112.4(2) no
C4 C14 C16 110.2(2) no
C4 C14 C17 109.6(2) no
C15 C14 C16 108.1(2) no
C15 C14 C17 108.6(2) no
C16 C14 C17 107.9(2) no
C14 C15 H15 109.5 no
C14 C15 H16 109.5 no
C14 C15 H17 109.5 no
H15 C15 H16 109.5 no
H15 C15 H17 109.5 no
H16 C15 H17 109.5 no
C14 C16 H18 109.5 no
C14 C16 H19 109.5 no
C14 C16 H20 109.4 no
H18 C16 H19 109.5 no
H18 C16 H20 109.5 no
H19 C16 H20 109.4 no
C14 C17 H21 109.5 no
C14 C17 H22 109.4 no
C14 C17 H23 109.5 no
H21 C17 H22 109.5 no
H21 C17 H23 109.5 no
H22 C17 H23 109.5 no
C1 C18 H24 109.5 no
C1 C18 H25 109.5 no
C1 C18 H26 109.4 no
H24 C18 H25 109.5 no
H24 C18 H26 109.5 no
H25 C18 H26 109.5 no

loop_
_geom_bond_atom_site_label_1
_geom_bond_atom_site_label_2
_geom_bond_site_symmetry_1
_geom_bond_site_symmetry_2
_geom_bond_distance
_geom_bond_publ_flag
S1 C7 . . 1.622(2) no
C1 C2 . . 1.529(2) no
C1 C6 . . 1.540(2) no
C1 C7 . . 1.539(2) no
C1 C18 . . 1.539(3) no
C2 C3 . . 1.520(3) no
C2 H1 . . .95 no
C2 H2 . . .95 no
C3 C4 . . 1.527(2) no
C3 H3 . . .95 no
C3 H4 . . .95 no
C4 C5 . . 1.526(3) no
C4 C14 . . 1.551(2) no
C4 H5 . . .95 no
C5 C6 . . 1.520(3) no
C5 H6 . . .95 no
C5 H7 . . .95 no
C6 H8 . . .95 no
C6 H9 . . .95 no
C7 C8 . . 1.486(2) no
C8 C9 . . 1.390(2) no
C8 C13 . . 1.388(3) no
C9 C10 . . 1.377(3) no
C9 H10 . . .95 no
C10 C11 . . 1.370(3) no
C10 H11 . . .95 no
C11 C12 . . 1.376(3) no
C11 H12 . . .95 no
C12 C13 . . 1.382(3) no
C12 H13 . . .95 no
C13 H14 . . .95 no
C14 C15 . . 1.523(3) no
C14 C16 . . 1.528(3) no
C14 C17 . . 1.528(3) no
C15 H15 . . .95 no
C15 H16 . . .95 no
C15 H17 . . .95 no
C16 H18 . . .95 no
C16 H19 . . .95 no
C16 H20 . . .95 no
C17 H21 . . .95 no
C17 H22 . . .95 no
C17 H23 . . .95 no
C18 H24 . . .95 no
C18 H25 . . .95 no
C18 H26 . . .95 no

loop_
_geom_torsion_atom_site_label_1
_geom_torsion_atom_site_label_2
_geom_torsion_atom_site_label_3
_geom_torsion_atom_site_label_4
_geom_torsion
_geom_torsion_publ_flag
S1 C7 C1 C2 154.90(10) no
S1 C7 C1 C6 35.5(2) no
S1 C7 C1 C18 -82.9(2) no
S1 C7 C8 C9 128.9(2) no
S1 C7 C8 C13 -48.3(2) no
C1 C2 C3 C4 -57.2(2) no
C1 C6 C5 C4 56.4(2) no
C1 C7 C8 C9 -50.7(3) no
C1 C7 C8 C13 132.1(2) no
C2 C1 C6 C5 -55.9(2) no
C2 C1 C7 C8 -25.5(2) no
C2 C3 C4 C5 51.5(2) no
C2 C3 C4 C14 179.90(10) no
C3 C2 C1 C6 56.3(2) no
C3 C2 C1 C7 -66.1(2) no
C3 C2 C1 C18 173.7(2) no
C3 C4 C5 C6 -51.3(2) no
C3 C4 C14 C15 -71.1(2) no
C3 C4 C14 C16 49.5(2) no
C3 C4 C14 C17 168.1(2) no
C5 C4 C14 C15 55.1(2) no
C5 C4 C14 C16 175.7(2) no
C5 C4 C14 C17 -65.7(2) no
C5 C6 C1 C7 67.4(2) no
C5 C6 C1 C18 -174.9(2) no
C6 C1 C7 C8 -145.0(2) no
C6 C5 C4 C14 179.90(10) no
C7 C8 C9 C10 -177.5(2) no
C7 C8 C13 C12 179.2(2) no
C8 C7 C1 C18 96.6(2) no
C8 C9 C10 C11 -1.0(3) no
C8 C13 C12 C11 -2.4(3) no
C9 C8 C13 C12 1.8(3) no
C9 C10 C11 C12 0.4(3) no
C10 C9 C8 C13 -0.2(3) no
C10 C11 C12 C13 1.2(4) no
